data_4511064
loop_
_publ_author_name
'Xue, Ming'
'Zhu, Guangshan'
'Ding, Hong'
'Wu, Lei'
'Zhao, Xiaojun'
'Jin, Zhao'
'Qiu, Shilun'

_publ_section_title
;
 Six Three-Dimensional Metal&#x2212;Organic Frameworks with (3,4)-,
 (4,5)-, and (3,4,5)-Connected Nets Based on Mixed Ligands: Synthesis,
 Structures, and Adsorption Properties
;
_journal_issue 3
_journal_name_full 'Crystal Growth &amp; Design'
_journal_page_first 1481
_journal_paper_doi 10.1021/cg8009546
_journal_volume 9
_journal_year 2009
_chemical_formula_moiety 'C10 H10 Cd N3 O6'
_chemical_formula_sum 'C10 H10 Cd N3 O6'
_chemical_formula_weight 380.61
_chemical_melting_point ?
_chemical_name_systematic
; 
 ? 
;
_space_group_IT_number 60
_symmetry_cell_setting orthorhombic
_symmetry_space_group_name_Hall '-P 2n 2ab'
_symmetry_space_group_name_H-M 'P b c n'
_atom_sites_solution_hydrogens geom
_atom_sites_solution_primary direct
_atom_sites_solution_secondary difmap
_audit_creation_method SHELXL-97
_cell_angle_alpha 90.00
_cell_angle_beta 90.00
_cell_angle_gamma 90.00
_cell_formula_units_Z 8
_cell_length_a 20.033(5)
_cell_length_b 13.645(3)
_cell_length_c 13.199(3)
_cell_measurement_temperature 293(2)
_cell_volume 3608.0(15)
_computing_cell_refinement 'Bruker SMART'
_computing_data_collection 'Bruker SMART'
_computing_data_reduction 'Bruker SMART'
_computing_molecular_graphics SHELXP-97
_computing_publication_material SHELXTL
_computing_structure_refinement 'SHELXL-97 (Sheldrick, 1997)'
_computing_structure_solution 'SHELXS-97 (Sheldrick, 1990)'
_diffrn_ambient_temperature 293(2)
_diffrn_detector_area_resol_mean 9.00cm
_diffrn_measured_fraction_theta_full 0.916
_diffrn_measured_fraction_theta_max 0.916
_diffrn_measurement_device_type 'CCD area detector'
_diffrn_measurement_method 'phi and omega scans'
_diffrn_radiation_monochromator graphite
_diffrn_radiation_source 'fine-focus sealed tube'
_diffrn_radiation_type MoK\a
_diffrn_radiation_wavelength 0.71073
_diffrn_reflns_av_R_equivalents 0.0962
_diffrn_reflns_av_sigmaI/netI 0.0564
_diffrn_reflns_limit_h_max 23
_diffrn_reflns_limit_h_min -21
_diffrn_reflns_limit_k_max 16
_diffrn_reflns_limit_k_min -16
_diffrn_reflns_limit_l_max 14
_diffrn_reflns_limit_l_min -15
_diffrn_reflns_number 16072
_diffrn_reflns_theta_full 24.99
_diffrn_reflns_theta_max 24.99
_diffrn_reflns_theta_min 3.51
_diffrn_standards_decay_% none
_diffrn_standards_interval_count none
_diffrn_standards_interval_time none
_diffrn_standards_number none
_exptl_absorpt_coefficient_mu 1.232
_exptl_crystal_colour colorless
_exptl_crystal_density_diffrn 1.401
_exptl_crystal_density_meas ?
_exptl_crystal_density_method 'not measured'
_exptl_crystal_description block
_exptl_crystal_F_000 1496
_exptl_crystal_size_max 0.25
_exptl_crystal_size_mid 0.25
_exptl_crystal_size_min 0.22
_refine_diff_density_max 1.011
_refine_diff_density_min -2.196
_refine_diff_density_rms 0.150
_refine_ls_extinction_method none
_refine_ls_goodness_of_fit_ref 1.000
_refine_ls_hydrogen_treatment mixed
_refine_ls_matrix_type full
_refine_ls_number_parameters 182
_refine_ls_number_reflns 2914
_refine_ls_number_restraints 18
_refine_ls_restrained_S_all 1.011
_refine_ls_R_factor_all 0.0975
_refine_ls_R_factor_gt 0.0870
_refine_ls_shift/su_max 0.001
_refine_ls_shift/su_mean 0.000
_refine_ls_structure_factor_coef Fsqd
_refine_ls_weighting_details 'calc w=1/[\s^2^(Fo^2^)+(0.0326P)^2^+88.0084P] where P=(Fo^2^+2Fc^2^)/3'
_refine_ls_weighting_scheme calc
_refine_ls_wR_factor_gt 0.1631
_refine_ls_wR_factor_ref 0.1683
_reflns_number_gt 2699
_reflns_number_total 2914
_reflns_threshold_expression >2sigma(I)
_cod_data_source_file cg8009546_si_001.cif
_cod_data_source_block JUC-65
_cod_depositor_comments
;
The following automatic conversions were performed:

'_chemical_melting_point' value 'not measured' was changed to '?' -
the value is undefined or not given.

'_symmetry_cell_setting' value
'Orthorhombic' changed to 'orthorhombic' according to
/usr/data/users/saulius/automatic-downloads/retrospective/ACS/lib/dictionaries/cif_core.dic
dictionary named 'cif_core.dic' version 2.4.2 from 2011-04-26.

Automatic conversion script
Id: cif_fix_values 2281 2013-09-26 08:29:07Z andrius 

The following automatic conversions were performed:

'_exptl_crystal_density_meas' value 'none' was changed to '?' - the
value is perceived as not measured.

Automatic conversion script
Id: cif_fix_values 3008 2015-01-20 13:52:24Z robertas 
;
_cod_original_cell_volume 3607.7(14)
_cod_original_sg_symbol_H-M Pbcn
_cod_database_code 4511064

loop_
_symmetry_equiv_pos_as_xyz
'x, y, z'
'-x+1/2, -y+1/2, z+1/2'
'-x, y, -z+1/2'
'x+1/2, -y+1/2, -z'
'-x, -y, -z'
'x-1/2, y-1/2, -z-1/2'
'x, -y, z-1/2'
'-x-1/2, y-1/2, z'

loop_
_atom_site_label
_atom_site_type_symbol
_atom_site_fract_x
_atom_site_fract_y
_atom_site_fract_z
_atom_site_U_iso_or_equiv
_atom_site_adp_type
_atom_site_occupancy
_atom_site_symmetry_multiplicity
_atom_site_calc_flag
_atom_site_refinement_flags
Cd1 Cd 0.14890(3) 1.06158(5) 0.36629(5) 0.0246(2) Uani 1 1 d .
N1 N 0.2747(4) 0.6467(6) 0.4730(6) 0.0280(18) Uani 1 1 d .
N2 N 0.0531(4) 0.9766(6) 0.2941(5) 0.0238(17) Uani 1 1 d .
N3 N 0.0287(6) 0.8524(9) 0.1706(10) 0.072(4) Uani 1 1 d U
O1 O 0.2040(4) 0.9131(5) 0.3741(5) 0.0379(18) Uani 1 1 d .
O2 O 0.1479(4) 0.9386(5) 0.5144(5) 0.0354(16) Uani 1 1 d .
O3 O 0.1307(4) 0.8139(6) 0.7318(6) 0.050(2) Uani 1 1 d .
O4 O 0.2197(4) 0.9087(5) 0.7199(6) 0.043(2) Uani 1 1 d .
O5 O 0.0721(4) 1.1606(6) 0.4478(6) 0.048(2) Uani 1 1 d .
O6 O 0.4711(8) 0.2250(12) 0.6213(16) 0.147(7) Uani 1 1 d .
C1 C 0.1870(5) 0.8879(7) 0.4629(7) 0.027(2) Uani 1 1 d .
C2 C 0.2161(5) 0.7966(6) 0.5053(7) 0.026(2) Uani 1 1 d .
C3 C 0.2117(5) 0.7717(7) 0.6102(7) 0.025(2) Uani 1 1 d .
C4 C 0.1859(6) 0.8390(7) 0.6912(7) 0.031(2) Uani 1 1 d .
C5 C 0.2369(5) 0.6819(8) 0.6394(8) 0.035(2) Uani 1 1 d .
H5 H 0.2331 0.6617 0.7065 0.041 Uiso 1 1 calc R
C6 C 0.2677(5) 0.6224(7) 0.5694(7) 0.032(2) Uani 1 1 d .
H6 H 0.2843 0.5622 0.5909 0.038 Uiso 1 1 calc R
C7 C 0.2490(5) 0.7332(7) 0.4427(6) 0.023(2) Uani 1 1 d .
H7 H 0.2539 0.7507 0.3751 0.028 Uiso 1 1 calc R
C8 C 0.0243(7) 0.9138(11) 0.3706(10) 0.063(4) Uani 1 1 d .
H8A H 0.0064 0.9538 0.4249 0.076 Uiso 1 1 calc R
H8B H 0.0590 0.8723 0.3990 0.076 Uiso 1 1 calc R
C9 C 0.0000 1.0366(9) 0.2500 0.029(3) Uani 1 2 d SU
H9A H 0.0188 1.0784 0.1979 0.035 Uiso 0.50 1 calc PR
H9B H -0.0188 1.0784 0.3021 0.035 Uiso 0.50 1 calc PR
C10 C 0.0806(6) 0.9133(10) 0.2124(11) 0.057(4) Uani 1 1 d .
H10A H 0.0996 0.9539 0.1593 0.069 Uiso 1 1 calc R
H10B H 0.1159 0.8723 0.2396 0.069 Uiso 1 1 calc R
C11 C 0.0000 0.7968(14) 0.2500 0.081(7) Uani 1 2 d SU
H11A H 0.0342 0.7548 0.2785 0.098 Uiso 0.50 1 calc PR
H11B H -0.0342 0.7548 0.2215 0.098 Uiso 0.50 1 calc PR

loop_
_atom_site_aniso_label
_atom_site_aniso_U_11
_atom_site_aniso_U_22
_atom_site_aniso_U_33
_atom_site_aniso_U_23
_atom_site_aniso_U_13
_atom_site_aniso_U_12
Cd1 0.0305(4) 0.0213(4) 0.0219(4) 0.0047(3) -0.0031(3) -0.0050(3)
N1 0.037(5) 0.025(4) 0.022(4) 0.002(3) -0.003(4) 0.008(4)
N2 0.025(4) 0.031(4) 0.015(4) -0.001(3) 0.001(3) -0.001(3)
N3 0.066(6) 0.067(6) 0.083(7) -0.055(6) -0.030(6) 0.040(5)
O1 0.068(5) 0.024(4) 0.022(4) 0.011(3) -0.006(4) 0.008(3)
O2 0.044(4) 0.026(3) 0.036(4) -0.007(3) -0.009(4) 0.003(3)
O3 0.059(6) 0.044(4) 0.049(5) -0.009(4) 0.021(4) 0.009(4)
O4 0.062(5) 0.029(4) 0.039(4) -0.014(3) -0.008(4) 0.004(4)
O5 0.053(5) 0.060(5) 0.031(4) 0.007(4) 0.011(4) 0.014(4)
O6 0.096(11) 0.133(12) 0.212(18) -0.028(13) 0.059(12) -0.035(9)
C1 0.036(6) 0.018(5) 0.025(5) -0.008(4) -0.008(4) -0.002(4)
C2 0.038(6) 0.018(5) 0.020(5) 0.002(4) -0.004(4) 0.001(4)
C3 0.029(5) 0.030(5) 0.017(5) -0.010(4) -0.006(4) 0.000(4)
C4 0.054(7) 0.015(5) 0.025(5) 0.007(4) 0.007(5) 0.021(5)
C5 0.044(6) 0.037(6) 0.022(5) 0.008(5) -0.003(5) 0.010(5)
C6 0.046(6) 0.030(5) 0.020(5) -0.006(4) -0.009(5) 0.018(5)
C7 0.020(4) 0.037(5) 0.012(4) 0.006(4) 0.004(4) 0.006(4)
C8 0.055(8) 0.085(10) 0.049(8) 0.040(7) -0.025(7) -0.036(7)
C9 0.040(7) 0.009(5) 0.040(7) 0.000 -0.002(6) 0.000
C10 0.039(7) 0.068(9) 0.065(9) -0.036(7) -0.017(6) 0.021(6)
C11 0.074(12) 0.037(9) 0.133(16) 0.000 -0.066(12) 0.000

loop_
_atom_type_symbol
_atom_type_description
_atom_type_scat_dispersion_real
_atom_type_scat_dispersion_imag
_atom_type_scat_source
C C 0.0033 0.0016 'International Tables Vol C Tables 4.2.6.8 and 6.1.1.4'
H H 0.0000 0.0000 'International Tables Vol C Tables 4.2.6.8 and 6.1.1.4'
N N 0.0061 0.0033 'International Tables Vol C Tables 4.2.6.8 and 6.1.1.4'
O O 0.0106 0.0060 'International Tables Vol C Tables 4.2.6.8 and 6.1.1.4'
Cd Cd -0.8075 1.2024 'International Tables Vol C Tables 4.2.6.8 and 6.1.1.4'

loop_
_geom_angle_atom_site_label_1
_geom_angle_atom_site_label_2
_geom_angle_atom_site_label_3
_geom_angle
_geom_angle_site_symmetry_1
_geom_angle_site_symmetry_3
O1 Cd1 O5 144.1(3) . .
O1 Cd1 N1 95.4(3) . 8_665
O5 Cd1 N1 82.4(3) . 8_665
O1 Cd1 O4 84.4(3) . 7_575
O5 Cd1 O4 131.3(3) . 7_575
N1 Cd1 O4 90.8(3) 8_665 7_575
O1 Cd1 N2 88.7(3) . .
O5 Cd1 N2 86.4(3) . .
N1 Cd1 N2 165.8(3) 8_665 .
O4 Cd1 N2 103.2(3) 7_575 .
O1 Cd1 O3 134.6(3) . 7_575
O5 Cd1 O3 80.5(3) . 7_575
N1 Cd1 O3 100.6(3) 8_665 7_575
O4 Cd1 O3 53.4(3) 7_575 7_575
N2 Cd1 O3 86.0(3) . 7_575
O1 Cd1 O2 53.0(2) . .
O5 Cd1 O2 91.3(3) . .
N1 Cd1 O2 82.7(2) 8_665 .
O4 Cd1 O2 135.8(2) 7_575 .
N2 Cd1 O2 88.9(2) . .
O3 Cd1 O2 170.6(3) 7_575 .
C6 N1 C7 117.7(8) . .
C6 N1 Cd1 121.0(6) . 8_655
C7 N1 Cd1 119.8(6) . 8_655
C8 N2 C9 108.6(8) . .
C8 N2 C10 108.0(10) . .
C9 N2 C10 107.8(7) . .
C8 N2 Cd1 108.8(6) . .
C9 N2 Cd1 117.6(6) . .
C10 N2 Cd1 105.6(6) . .
C11 N3 C10 108.6(11) . .
C11 N3 C8 106.7(12) . 3
C10 N3 C8 109.8(11) . 3
C1 O1 Cd1 98.7(6) . .
C1 O2 Cd1 86.7(6) . .
C4 O3 Cd1 89.4(6) . 7_576
C4 O4 Cd1 93.0(7) . 7_576
O2 C1 O1 121.5(9) . .
O2 C1 C2 120.4(9) . .
O1 C1 C2 118.1(9) . .
C7 C2 C3 117.7(8) . .
C7 C2 C1 119.5(8) . .
C3 C2 C1 122.8(8) . .
C5 C3 C2 117.4(8) . .
C5 C3 C4 118.0(8) . .
C2 C3 C4 124.5(8) . .
O4 C4 O3 123.8(9) . .
O4 C4 C3 120.2(10) . .
O3 C4 C3 115.7(9) . .
C6 C5 C3 120.0(9) . .
N1 C6 C5 123.0(9) . .
N1 C7 C2 124.0(8) . .
N2 C8 N3 111.7(10) . 3
N2 C9 N2 112.0(10) . 3
N3 C10 N2 110.2(10) . .
N3 C11 N3 115.2(15) . 3

loop_
_geom_bond_atom_site_label_1
_geom_bond_atom_site_label_2
_geom_bond_distance
_geom_bond_site_symmetry_2
Cd1 O1 2.309(7) .
Cd1 O5 2.313(8) .
Cd1 N1 2.383(8) 8_665
Cd1 O4 2.431(8) 7_575
Cd1 N2 2.436(8) .
Cd1 O3 2.484(8) 7_575
Cd1 O2 2.576(7) .
N1 C6 1.322(12) .
N1 C7 1.348(12) .
N1 Cd1 2.383(8) 8_655
N2 C8 1.446(13) .
N2 C9 1.463(10) .
N2 C10 1.488(14) .
N3 C11 1.415(17) .
N3 C10 1.440(17) .
N3 C8 1.458(16) 3
O1 C1 1.268(12) .
O2 C1 1.246(12) .
O3 C4 1.275(13) .
O3 Cd1 2.484(8) 7_576
O4 C4 1.227(13) .
O4 Cd1 2.431(8) 7_576
C1 C2 1.485(13) .
C2 C7 1.366(13) .
C2 C3 1.428(13) .
C3 C5 1.380(14) .
C3 C4 1.501(13) .
C5 C6 1.377(14) .
C8 N3 1.458(16) 3
C9 N2 1.463(10) 3
C11 N3 1.416(17) 3
